data_4060298
_journal_name_full Organometallics
_journal_paper_doi 10.1021/om0490029
_journal_year 2005
_chemical_formula_moiety 'C28 H53 Co Si3 '
_chemical_formula_sum 'C28 H53 Co Si3'
_chemical_formula_weight 532.92
_space_group_IT_number 14
_symmetry_cell_setting monoclinic
_symmetry_space_group_name_Hall '-P 2yn'
_symmetry_space_group_name_H-M 'P 1 21/n 1'
_cell_angle_alpha 90
_cell_angle_beta 95.811(5)
_cell_angle_gamma 90
_cell_formula_units_Z 4
_cell_length_a 12.238(4)
_cell_length_b 15.096(4)
_cell_length_c 17.226(5)
_cell_measurement_temperature 223.1
_cell_volume 3166.0(16)
_exptl_crystal_density_diffrn 1.118
_cod_original_sg_symbol_H-M 'P 21/n'
_cod_original_formula_sum 'C28 H53 Co Si3 '
_cod_database_code 4060298

loop_
_symmetry_equiv_pos_site_id
_symmetry_equiv_pos_as_xyz
1 +X,+Y,+Z
2 1/2-X,1/2+Y,1/2-Z
3 -X,-Y,-Z
4 1/2+X,1/2-Y,1/2+Z

loop_
_atom_site_label
_atom_site_type_symbol
_atom_site_fract_x
_atom_site_fract_y
_atom_site_fract_z
_atom_site_U_iso_or_equiv
_atom_site_adp_type
_atom_site_occupancy
_atom_site_symmetry_multiplicity
_atom_site_calc_flag
_atom_site_refinement_flags
_atom_site_disorder_assembly
_atom_site_disorder_group
Co(9) Co 0.45748(6) 0.42910(4) 0.24645(4) 0.0407(2) Uani 1.00 1 d . . .
Si(1) Si 0.61970(11) 0.36302(11) 0.27772(8) 0.0448(4) Uani 1.00 1 d . . .
Si(5) Si 0.7776(1) 0.43911(11) 0.32196(11) 0.0559(5) Uani 1.00 1 d . . .
Si(6) Si 0.45468(12) 0.29395(12) 0.41211(9) 0.0528(5) Uani 1.00 1 d . . .
C(2) C 0.5024(3) 0.3137(2) 0.3101(2) 0.0152(8) Uani 1.00 1 d . . .
C(3) C 0.4536(4) 0.2999(3) 0.2235(3) 0.0391(13) Uani 1.00 1 d . . .
C(4) C 0.5413(4) 0.3432(4) 0.1851(3) 0.043(1) Uani 1.00 1 d . . .
C(7) C 0.3577(5) 0.2383(4) 0.1946(4) 0.056(2) Uani 1.00 1 d . . .
C(8) C 0.5682(7) 0.3490(5) 0.1008(4) 0.068(2) Uani 1.00 1 d . . .
C(10) C 0.4481(8) 0.5538(5) 0.1998(5) 0.085(3) Uani 1.00 1 d . . .
C(11) C 0.4677(6) 0.5594(4) 0.2834(5) 0.074(2) Uani 1.00 1 d . . .
C(12) C 0.3809(6) 0.5180(4) 0.3142(4) 0.064(2) Uani 1.00 1 d . . .
C(13) C 0.3060(6) 0.4879(5) 0.2523(5) 0.073(2) Uani 1.00 1 d . . .
C(14) C 0.3460(8) 0.5107(5) 0.1839(5) 0.090(3) Uani 1.00 1 d . . .
C(15) C 0.7984(7) 0.5364(5) 0.2587(6) 0.107(3) Uani 1.00 1 d . . .
C(16) C 0.7707(9) 0.4891(8) 0.4199(6) 0.124(4) Uani 1.00 1 d . . .
C(17) C 0.8976(5) 0.3609(5) 0.3273(4) 0.067(2) Uani 1.00 1 d . . .
C(18) C 0.8728(8) 0.2802(6) 0.3753(6) 0.109(4) Uani 1.00 1 d . . .
C(19) C 0.9195(8) 0.3245(9) 0.2495(6) 0.135(4) Uani 1.00 1 d . . .
C(20) C 0.9985(8) 0.4062(9) 0.3705(9) 0.164(5) Uani 1.00 1 d . . .
C(21) C 0.3104(6) 0.3188(7) 0.4307(5) 0.100(3) Uani 1.00 1 d . . .
C(22) C 0.5460(7) 0.3735(5) 0.4725(4) 0.083(3) Uani 1.00 1 d . . .
C(23) C 0.4900(5) 0.1759(5) 0.4503(3) 0.063(2) Uani 1.00 1 d . . .
C(24) C 0.4113(9) 0.1064(6) 0.4168(5) 0.124(4) Uani 1.00 1 d . . .
C(25) C 0.4882(7) 0.1785(8) 0.5399(4) 0.105(3) Uani 1.00 1 d . . .
C(26) C 0.6057(7) 0.1519(5) 0.4358(4) 0.084(3) Uani 1.00 1 d . . .
C(27) C 0.2723(5) 0.2349(5) 0.2506(5) 0.069(2) Uani 1.00 1 d . . .
C(28) C 0.3003(6) 0.2605(7) 0.1166(4) 0.100(3) Uani 1.00 1 d . . .
C(29) C 0.4058(6) 0.1419(5) 0.1921(6) 0.095(3) Uani 1.00 1 d . . .
C(30) C 0.6685(7) 0.4124(7) 0.1031(4) 0.101(3) Uani 1.00 1 d . . .
C(31) C 0.5947(11) 0.2573(7) 0.0720(5) 0.133(4) Uani 1.00 1 d . . .
C(32) C 0.4797(8) 0.3889(7) 0.0422(4) 0.100(3) Uani 1.00 1 d . . .
H(1) H 0.8663 0.5637 0.2776 0.125 Uiso 1.00 1 c R . .
H(2) H 0.8026 0.5162 0.2071 0.125 Uiso 1.00 1 c R . .
H(3) H 0.7402 0.5761 0.2610 0.125 Uiso 1.00 1 c R . .
H(4) H 0.8365 0.5177 0.4346 0.149 Uiso 1.00 1 c R . .
H(5) H 0.7106 0.5303 0.4172 0.149 Uiso 1.00 1 c R . .
H(6) H 0.7570 0.4435 0.4559 0.149 Uiso 1.00 1 c R . .
H(7) H 0.8598 0.3005 0.4251 0.132 Uiso 1.00 1 c R . .
H(8) H 0.8144 0.2510 0.3498 0.132 Uiso 1.00 1 c R . .
H(9) H 0.9383 0.2449 0.3791 0.132 Uiso 1.00 1 c R . .
H(10) H 0.8568 0.2919 0.2288 0.165 Uiso 1.00 1 c R . .
H(11) H 0.9331 0.3721 0.2184 0.165 Uiso 1.00 1 c R . .
H(12) H 0.9808 0.2862 0.2580 0.165 Uiso 1.00 1 c R . .
H(13) H 1.0580 0.3654 0.3738 0.190 Uiso 1.00 1 c R . .
H(14) H 1.0144 0.4562 0.3420 0.191 Uiso 1.00 1 c R . .
H(15) H 0.9849 0.4228 0.4224 0.190 Uiso 1.00 1 c R . .
H(16) H 0.2944 0.3767 0.4158 0.123 Uiso 1.00 1 c R . .
H(17) H 0.2630 0.2780 0.4014 0.123 Uiso 1.00 1 c R . .
H(18) H 0.3034 0.3103 0.4849 0.123 Uiso 1.00 1 c R . .
H(19) H 0.6191 0.3583 0.4697 0.099 Uiso 1.00 1 c R . .
H(20) H 0.5296 0.4307 0.4537 0.099 Uiso 1.00 1 c R . .
H(21) H 0.5286 0.3693 0.5258 0.099 Uiso 1.00 1 c R . .
H(22) H 0.3452 0.1199 0.4301 0.144 Uiso 1.00 1 c R . .
H(23) H 0.4165 0.1017 0.3623 0.144 Uiso 1.00 1 c R . .
H(24) H 0.4376 0.0492 0.4397 0.144 Uiso 1.00 1 c R . .
H(25) H 0.5354 0.2233 0.5593 0.127 Uiso 1.00 1 c R . .
H(26) H 0.4129 0.1950 0.5491 0.127 Uiso 1.00 1 c R . .
H(27) H 0.5044 0.1236 0.5594 0.127 Uiso 1.00 1 c R . .
H(28) H 0.6206 0.0961 0.4588 0.102 Uiso 1.00 1 c R . .
H(29) H 0.6065 0.1490 0.3812 0.103 Uiso 1.00 1 c R . .
H(30) H 0.6518 0.1957 0.4580 0.102 Uiso 1.00 1 c R . .
H(31) H 0.2390 0.2907 0.2524 0.082 Uiso 1.00 1 c R . .
H(32) H 0.2198 0.1910 0.2336 0.082 Uiso 1.00 1 c R . .
H(33) H 0.3065 0.2192 0.3010 0.082 Uiso 1.00 1 c R . .
H(34) H 0.2642 0.3161 0.1215 0.119 Uiso 1.00 1 c R . .
H(35) H 0.3503 0.2625 0.0807 0.119 Uiso 1.00 1 c R . .
H(36) H 0.2445 0.2165 0.1030 0.119 Uiso 1.00 1 c R . .
H(37) H 0.3470 0.1026 0.1741 0.114 Uiso 1.00 1 c R . .
H(38) H 0.4588 0.1416 0.1559 0.114 Uiso 1.00 1 c R . .
H(39) H 0.4352 0.1271 0.2418 0.114 Uiso 1.00 1 c R . .
H(40) H 0.7251 0.3896 0.1393 0.122 Uiso 1.00 1 c R . .
H(41) H 0.6925 0.4137 0.0525 0.122 Uiso 1.00 1 c R . .
H(42) H 0.6469 0.4688 0.1181 0.122 Uiso 1.00 1 c R . .
H(43) H 0.5317 0.2242 0.0683 0.166 Uiso 1.00 1 c R . .
H(44) H 0.6235 0.2638 0.0230 0.166 Uiso 1.00 1 c R . .
H(45) H 0.6506 0.2321 0.1084 0.166 Uiso 1.00 1 c R . .
H(46) H 0.4651 0.4472 0.0582 0.119 Uiso 1.00 1 c R . .
H(47) H 0.5106 0.3919 -0.0073 0.119 Uiso 1.00 1 c R . .
H(48) H 0.4190 0.3532 0.0387 0.119 Uiso 1.00 1 c R . .
H(49) H 0.5280 0.5864 0.3120 0.087 Uiso 1.00 1 c R . .
H(50) H 0.3720 0.5116 0.3671 0.077 Uiso 1.00 1 c R . .
H(51) H 0.4911 0.5784 0.1636 0.103 Uiso 1.00 1 c R . .
H(52) H 0.2404 0.4580 0.2581 0.086 Uiso 1.00 1 c R . .
H(53) H 0.3089 0.4981 0.1358 0.104 Uiso 1.00 1 c R . .

loop_
_atom_site_aniso_label
_atom_site_aniso_U_11
_atom_site_aniso_U_22
_atom_site_aniso_U_33
_atom_site_aniso_U_12
_atom_site_aniso_U_13
_atom_site_aniso_U_23
Co(9) 0.0456(4) 0.0313(4) 0.0436(4) 0.0114(3) -0.0034(3) -0.0014(3)
Si(1) 0.0369(7) 0.0501(9) 0.0472(8) -0.0016(6) 0.0036(6) 0.0009(7)
Si(5) 0.0569(10) 0.0429(9) 0.0672(11) -0.0050(7) 0.0031(8) 0.0054(7)
Si(6) 0.0405(8) 0.0681(11) 0.0509(9) -0.0014(7) 0.0095(6) -0.0164(8)
C(2) 0.029(2) 0.010(2) 0.008(2) -0.001(1) 0.0022(13) 0.0000(12)
C(3) 0.036(3) 0.034(3) 0.044(3) 0.004(2) -0.012(2) -0.008(2)
C(4) 0.055(3) 0.041(3) 0.034(2) 0.017(2) 0.004(2) 0.005(2)
C(7) 0.044(3) 0.051(3) 0.068(4) 0.003(3) -0.015(3) -0.022(3)
C(8) 0.100(5) 0.058(4) 0.053(4) 0.009(4) 0.037(3) 0.008(3)
C(10) 0.119(7) 0.044(4) 0.095(6) 0.030(4) 0.023(5) 0.022(4)
C(11) 0.079(5) 0.035(3) 0.102(6) 0.017(3) -0.023(4) -0.020(3)
C(12) 0.076(4) 0.046(4) 0.070(4) 0.023(3) 0.012(3) -0.011(3)
C(13) 0.057(4) 0.055(4) 0.105(6) 0.021(3) -0.005(4) -0.007(4)
C(14) 0.105(6) 0.055(4) 0.100(6) 0.051(5) -0.036(5) -0.006(4)
C(15) 0.079(5) 0.064(5) 0.170(9) -0.027(4) -0.021(6) 0.055(6)
C(16) 0.103(7) 0.131(9) 0.137(8) -0.019(6) 0.003(6) -0.062(7)
C(17) 0.047(3) 0.080(5) 0.073(4) -0.006(3) 0.002(3) 0.023(4)
C(18) 0.109(7) 0.090(6) 0.132(8) 0.038(6) 0.028(6) 0.037(6)
C(19) 0.103(7) 0.199(13) 0.111(7) 0.091(8) 0.045(6) 0.034(7)
C(20) 0.075(6) 0.135(10) 0.27(2) -0.015(6) -0.065(9) 0.028(10)
C(21) 0.067(4) 0.160(9) 0.080(5) 0.015(5) 0.042(4) -0.004(5)
C(22) 0.092(5) 0.078(5) 0.076(5) -0.002(4) -0.007(4) -0.018(4)
C(23) 0.063(4) 0.082(5) 0.044(3) -0.020(3) 0.006(3) 0.014(3)
C(24) 0.171(10) 0.081(6) 0.107(7) -0.058(7) -0.042(7) 0.046(5)
C(25) 0.087(6) 0.174(10) 0.055(4) -0.001(6) 0.008(4) 0.030(5)
C(26) 0.108(6) 0.063(5) 0.085(5) 0.016(4) 0.030(5) 0.017(4)
C(27) 0.047(4) 0.054(4) 0.104(5) -0.007(3) -0.011(3) -0.007(4)
C(28) 0.064(5) 0.162(9) 0.071(5) -0.012(5) -0.012(4) -0.036(5)
C(29) 0.071(5) 0.056(4) 0.157(8) -0.007(4) 0.011(5) -0.045(5)
C(30) 0.092(6) 0.159(9) 0.055(4) 0.030(6) 0.026(4) 0.035(5)
C(31) 0.206(12) 0.109(8) 0.100(7) 0.042(8) 0.096(8) 0.004(5)
C(32) 0.141(8) 0.120(7) 0.036(3) -0.029(6) -0.006(4) 0.020(4)

loop_
_geom_bond_atom_site_label_1
_geom_bond_atom_site_label_2
_geom_bond_distance
_geom_bond_publ_flag
_geom_bond_site_symmetry_1
_geom_bond_site_symmetry_2
Co(9) Si(1) 2.238(2) ? . .
Co(9) C(2) 2.102(3) ? . .
Co(9) C(3) 1.989(5) ? . .
Co(9) C(4) 2.016(5) ? . .
Co(9) C(10) 2.046(7) ? . .
Co(9) C(11) 2.067(6) ? . .
Co(9) C(12) 2.065(7) ? . .
Co(9) C(13) 2.067(7) ? . .
Co(9) C(14) 2.060(8) ? . .
Si(1) Si(5) 2.310(2) ? . .
Si(1) C(2) 1.757(4) ? . .
Si(1) C(4) 1.801(5) ? . .
Si(5) C(15) 1.861(9) ? . .
Si(5) C(16) 1.86(1) ? . .
Si(5) C(17) 1.879(7) ? . .
Si(6) C(2) 1.930(4) ? . .
Si(6) C(21) 1.864(8) ? . .
Si(6) C(22) 1.881(8) ? . .
Si(6) C(23) 1.933(7) ? . .
C(2) C(3) 1.564(6) ? . .
C(3) C(4) 1.469(7) ? . .
C(3) C(7) 1.541(7) ? . .
C(4) C(8) 1.524(8) ? . .
C(7) C(27) 1.492(9) ? . .
C(7) C(28) 1.490(9) ? . .
C(7) C(29) 1.572(9) ? . .
C(8) C(30) 1.55(1) ? . .
C(8) C(31) 1.52(1) ? . .
C(8) C(32) 1.53(1) ? . .
C(10) C(11) 1.44(1) ? . .
C(10) C(14) 1.41(1) ? . .
C(11) C(12) 1.38(1) ? . .
C(12) C(13) 1.41(1) ? . .
C(13) C(14) 1.37(1) ? . .
C(17) C(18) 1.52(1) ? . .
C(17) C(19) 1.50(1) ? . .
C(17) C(20) 1.54(1) ? . .
C(23) C(24) 1.50(1) ? . .
C(23) C(25) 1.545(9) ? . .
C(23) C(26) 1.51(1) ? . .
C(10) H(51) 0.9334 ? . .
C(11) H(49) 0.9383 ? . .
C(12) H(50) 0.9334 ? . .
C(13) H(52) 0.9354 ? . .
C(14) H(53) 0.9235 ? . .
C(15) H(1) 0.9548 ? . .
C(15) H(2) 0.9468 ? . .
C(15) H(3) 0.9345 ? . .
C(16) H(4) 0.9256 ? . .
C(16) H(5) 0.9615 ? . .
C(16) H(6) 0.9531 ? . .
C(18) H(7) 0.9401 ? . .
C(18) H(8) 0.9141 ? . .
C(18) H(9) 0.9583 ? . .
C(19) H(10) 0.9505 ? . .
C(19) H(11) 0.9225 ? . .
C(19) H(12) 0.9466 ? . .
C(20) H(13) 0.9508 ? . .
C(20) H(14) 0.9324 ? . .
C(20) H(15) 0.9600 ? . .
C(21) H(16) 0.9256 ? . .
C(21) H(17) 0.9544 ? . .
C(21) H(18) 0.9556 ? . .
C(22) H(19) 0.9300 ? . .
C(22) H(20) 0.9369 ? . .
C(22) H(21) 0.9646 ? . .
C(24) H(22) 0.8871 ? . .
C(24) H(23) 0.9501 ? . .
C(24) H(24) 0.9891 ? . .
C(25) H(25) 0.9280 ? . .
C(25) H(26) 0.9836 ? . .
C(25) H(27) 0.9092 ? . .
C(26) H(28) 0.9409 ? . .
C(26) H(29) 0.9427 ? . .
C(26) H(30) 0.9266 ? . .
C(27) H(31) 0.9376 ? . .
C(27) H(32) 0.9484 ? . .
C(27) H(33) 0.9546 ? . .
C(28) H(34) 0.9563 ? . .
C(28) H(35) 0.9125 ? . .
C(28) H(36) 0.9647 ? . .
C(29) H(37) 0.9603 ? . .
C(29) H(38) 0.9443 ? . .
C(29) H(39) 0.9212 ? . .
C(30) H(40) 0.9486 ? . .
C(30) H(41) 0.9483 ? . .
C(30) H(42) 0.9349 ? . .
C(31) H(43) 0.9152 ? . .
C(31) H(44) 0.9535 ? . .
C(31) H(45) 0.9586 ? . .
C(32) H(46) 0.9443 ? . .
C(32) H(47) 0.9688 ? . .
C(32) H(48) 0.9151 ? . .
